data_7008052
loop_
_publ_author_name
'Berthet, Jean-Claude'
'Nierlich, Martine'
'Miquel, Yannick'
'Madic, Charles'
'Ephritikhine, Michel'

_publ_section_title
;
 Selective complexation of uranium(III) over lanthanide(III) triflates
 by 2,2':6',2"-terpyridine. X-Ray crystal structures of
 [M(OTf)3(terpy)2] and [M(OTf)2(terpy)2(py)][OTf](M = Nd, Ce, U) and of
 polynuclear mu-oxo uranium(IV) complexes resulting from hydrolysis.
;
_journal_issue 2
_journal_name_full 'Dalton transactions (Cambridge, England : 2003)'
_journal_page_first 369
_journal_page_last 379
_journal_paper_doi 10.1039/b416189k
_journal_year 2005
_chemical_formula_sum 'C79 H63 I8 N17 O3 U3'
_chemical_formula_weight 3027.75
_space_group_IT_number 2
_symmetry_cell_setting triclinic
_symmetry_space_group_name_Hall '-P 1'
_symmetry_space_group_name_H-M 'P -1'
_atom_sites_solution_hydrogens geom
_atom_sites_solution_primary direct
_atom_sites_solution_secondary difmap
_audit_creation_method SHELXL-97
_cell_angle_alpha 105.59(3)
_cell_angle_beta 93.73(3)
_cell_angle_gamma 110.57(3)
_cell_formula_units_Z 2
_cell_length_a 12.451(3)
_cell_length_b 16.542(3)
_cell_length_c 24.314(5)
_cell_measurement_reflns_used 25847
_cell_measurement_temperature 123(2)
_cell_measurement_theta_max 25
_cell_measurement_theta_min 2
_cell_volume 4445(2)
_computing_cell_refinement 'DENZO(Otwinowski& Minor,1997)'
_computing_data_collection 'DENZO(Otwinowski& Minor,1997)'
_computing_data_reduction 'DENZO(Otwinowski& Minor,1997)'
_computing_molecular_graphics 'SHELXTL (Sheldrick,1997)'
_computing_publication_material 'SHELXTL (Sheldrick,1997)'
_computing_structure_refinement 'SHELXL-93 (Sheldrick, 1990)'
_computing_structure_solution 'SHELXS-86 (Sheldrick, 1990)'
_diffrn_ambient_temperature 123(2)
_diffrn_measured_fraction_theta_full 0.906
_diffrn_measured_fraction_theta_max 0.906
_diffrn_measurement_device 'Nonius Kappa CCD diffractometer'
_diffrn_measurement_method '\f scans with 2\% steps'
_diffrn_radiation_monochromator graphite
_diffrn_radiation_source 'fine-focus sealed tube'
_diffrn_radiation_type MoK\a
_diffrn_radiation_wavelength 0.71073
_diffrn_reflns_av_R_equivalents 0.0980
_diffrn_reflns_av_sigmaI/netI 0.1555
_diffrn_reflns_limit_h_max 13
_diffrn_reflns_limit_h_min 0
_diffrn_reflns_limit_k_max 18
_diffrn_reflns_limit_k_min -19
_diffrn_reflns_limit_l_max 28
_diffrn_reflns_limit_l_min -28
_diffrn_reflns_number 25847
_diffrn_reflns_theta_full 24.69
_diffrn_reflns_theta_max 24.69
_diffrn_reflns_theta_min 2.53
_diffrn_standards_number 0
_exptl_absorpt_coefficient_mu 8.284
_exptl_absorpt_correction_T_max 0.447
_exptl_absorpt_correction_T_min 0.380
_exptl_absorpt_correction_type refdelf
_exptl_absorpt_process_details 'MULABS in PLATON (Spek, 1998)'
_exptl_crystal_colour 'translucent dark orange'
_exptl_crystal_density_diffrn 2.262
_exptl_crystal_density_method 'not measured'
_exptl_crystal_description irregular
_exptl_crystal_F_000 2760
_exptl_crystal_size_max 0.150
_exptl_crystal_size_mid 0.100
_exptl_crystal_size_min 0.100
_refine_diff_density_max 0.881
_refine_diff_density_min -0.951
_refine_ls_extinction_method none
_refine_ls_goodness_of_fit_ref 1.041
_refine_ls_hydrogen_treatment constr
_refine_ls_matrix_type full
_refine_ls_number_parameters 1012
_refine_ls_number_reflns 13709
_refine_ls_number_restraints 1
_refine_ls_restrained_S_all 1.041
_refine_ls_R_factor_all 0.1746
_refine_ls_R_factor_gt 0.0899
_refine_ls_shift/su_max 0.004
_refine_ls_shift/su_mean 0.014
_refine_ls_structure_factor_coef Fsqd
_refine_ls_weighting_details 'calc w=1/[\s^2^(Fo^2^)+(0.1052P)^2^+60.3167P] where P=(Fo^2^+2Fc^2^)/3'
_refine_ls_weighting_scheme calc
_refine_ls_wR_factor_gt 0.1956
_refine_ls_wR_factor_ref 0.2400
_reflns_number_gt 7636
_reflns_number_total 13709
_reflns_threshold_expression >2sigma(I)
_cod_data_source_file b416189k.txt
_cod_data_source_block 8.2MeCN.H~2~O
_cod_original_cell_volume 4445.1(15)
_cod_database_code 7008052

loop_
_symmetry_equiv_pos_as_xyz
'x, y, z'
'-x, -y, -z'

loop_
_atom_site_label
_atom_site_type_symbol
_atom_site_fract_x
_atom_site_fract_y
_atom_site_fract_z
_atom_site_U_iso_or_equiv
_atom_site_adp_type
_atom_site_occupancy
_atom_site_symmetry_multiplicity
_atom_site_calc_flag
_atom_site_refinement_flags
_atom_site_disorder_assembly
_atom_site_disorder_group
U1 U -0.06594(3) 0.83776(2) 0.119660(16) 0.03056(11) Uani 1 1 d . . .
U2 U -0.02434(3) 0.72251(2) 0.248202(17) 0.03590(12) Uani 1 1 d . . .
U3 U -0.04296(3) 0.59963(2) 0.377530(17) 0.03643(12) Uani 1 1 d . . .
I8A I 0.26118(13) 1.33432(12) 0.32244(8) 0.0435(6) Uani 0.3986(4) 1 d P . .
I8C I 0.2716(4) 1.3329(3) 0.3047(3) 0.166(2) Uani 0.3082(5) 1 d P . .
I8B I 0.2554(3) 1.2998(3) 0.31804(17) 0.0923(15) Uani 0.2934(5) 1 d P . .
I1 I 0.06782(8) 0.77091(6) 0.03338(5) 0.0846(4) Uani 1 1 d . . .
I2 I 0.06257(8) 0.91246(6) 0.33764(4) 0.0799(4) Uani 1 1 d . . .
I3 I 0.24165(7) 0.76282(6) 0.27084(4) 0.0804(3) Uani 1 1 d . . .
I4 I 0.21756(8) 0.66754(7) 0.41734(5) 0.0870(4) Uani 1 1 d . . .
I5 I 0.65540(6) 1.13541(5) 0.11953(3) 0.0475(2) Uani 1 1 d . . .
I6 I 0.61356(7) 1.06373(6) 0.33033(5) 0.0795(4) Uani 1 1 d . . .
I7 I 0.30813(5) 0.43023(5) 0.11271(3) 0.0465(2) Uani 1 1 d . . .
O1 O -0.0299(5) 0.7838(4) 0.1805(2) 0.0310(19) Uani 1 1 d . . .
O1W O -0.6177(7) 0.3051(5) 0.1957(4) 0.077(4) Uani 1 1 d . . .
O2 O -0.0339(5) 0.6683(4) 0.3160(3) 0.043(2) Uani 1 1 d . . .
N1 N 0.1502(6) 0.9477(5) 0.1595(4) 0.040(3) Uani 1 1 d . . .
N2 N 0.0082(6) 0.9902(5) 0.0937(3) 0.032(2) Uani 1 1 d . . .
N3 N -0.1850(6) 0.8531(4) 0.0347(3) 0.032(2) Uani 1 1 d . . .
N4 N -0.0847(6) 0.9637(5) 0.2008(4) 0.044(3) Uani 1 1 d . . .
N5 N -0.2734(5) 0.8103(4) 0.1380(4) 0.036(2) Uani 1 1 d . . .
N6 N -0.2176(7) 0.6751(5) 0.0804(3) 0.039(3) Uani 1 1 d . . .
N7 N -0.2336(6) 0.7256(5) 0.2587(4) 0.045(3) Uani 1 1 d . . .
N8 N -0.2056(7) 0.5735(5) 0.1994(3) 0.044(3) Uani 1 1 d . . .
N9 N 0.0079(7) 0.6096(6) 0.1625(4) 0.059(3) Uani 1 1 d . . .
N10 N -0.2435(6) 0.6139(5) 0.3717(3) 0.045(3) Uani 1 1 d . . .
N11 N -0.2235(6) 0.4591(5) 0.3198(3) 0.033(2) Uani 1 1 d . . .
N12 N -0.0117(5) 0.4837(5) 0.2926(3) 0.034(2) Uani 1 1 d . . .
N13 N -0.0199(8) 0.7401(5) 0.4604(4) 0.054(3) Uani 1 1 d . . .
N14 N -0.1311(6) 0.5727(5) 0.4667(4) 0.043(3) Uani 1 1 d . . .
N15 N -0.0404(7) 0.4675(5) 0.4122(3) 0.040(3) Uani 1 1 d . . .
N16 N -0.6169(13) 0.8806(7) 0.0448(6) 0.125(6) Uani 1 1 d . . .
N17 N -0.5205(12) 0.2867(9) 0.4591(8) 0.147(8) Uani 1 1 d . . .
C1 C 0.2191(8) 0.9209(7) 0.1869(5) 0.048(4) Uani 1 1 d . . .
H1A H 0.1863 0.8634 0.1911 0.058 Uiso 1 1 calc R . .
C2 C 0.3360(8) 0.9704(6) 0.2101(5) 0.044(3) Uani 1 1 d . . .
H2A H 0.3783 0.9509 0.2328 0.053 Uiso 1 1 calc R . .
C3 C 0.3868(8) 1.0516(7) 0.1971(5) 0.057(4) Uani 1 1 d . . .
H3A H 0.4666 1.0850 0.2080 0.068 Uiso 1 1 calc R . .
C4 C 0.3169(8) 1.0820(7) 0.1680(4) 0.041(3) Uani 1 1 d . . .
H4A H 0.3483 1.1380 0.1617 0.049 Uiso 1 1 calc R . .
C5 C 0.1928(8) 1.0246(6) 0.1471(4) 0.039(3) Uani 1 1 d . . .
C6 C 0.1145(7) 1.0504(5) 0.1164(4) 0.031(3) Uani 1 1 d . . .
C7 C 0.1429(7) 1.1404(6) 0.1157(4) 0.042(4) Uani 1 1 d . . .
H7A H 0.2169 1.1841 0.1328 0.051 Uiso 1 1 calc R . .
C8 C 0.0605(8) 1.1641(6) 0.0896(5) 0.051(3) Uani 1 1 d . . .
H8A H 0.0789 1.2236 0.0893 0.062 Uiso 1 1 calc R . .
C9 C -0.0517(8) 1.0965(6) 0.0634(5) 0.050(4) Uani 1 1 d . . .
H9A H -0.1095 1.1093 0.0456 0.060 Uiso 1 1 calc R . .
C10 C -0.0696(8) 1.0099(6) 0.0659(4) 0.039(3) Uani 1 1 d . . .
C11 C -0.1828(6) 0.9354(5) 0.0364(4) 0.030(3) Uani 1 1 d . . .
C12 C -0.2705(8) 0.9469(6) 0.0065(4) 0.042(3) Uani 1 1 d . . .
H12A H -0.2649 1.0052 0.0087 0.051 Uiso 1 1 calc R . .
C13 C -0.3657(8) 0.8740(7) -0.0263(5) 0.054(4) Uani 1 1 d . . .
H13A H -0.4280 0.8820 -0.0440 0.065 Uiso 1 1 calc R . .
C14 C -0.3678(7) 0.7867(6) -0.0328(4) 0.040(3) Uani 1 1 d . . .
H14A H -0.4265 0.7352 -0.0584 0.048 Uiso 1 1 calc R . .
C15 C -0.2793(8) 0.7806(6) 0.0005(5) 0.045(4) Uani 1 1 d . . .
H15A H -0.2839 0.7229 -0.0005 0.053 Uiso 1 1 calc R . .
C16 C -0.0033(10) 1.0283(7) 0.2349(5) 0.064(4) Uani 1 1 d . . .
H16C H 0.0665 1.0198 0.2387 0.077 Uiso 1 1 calc R . .
C17 C 0.0005(12) 1.1138(9) 0.2694(6) 0.087(6) Uani 1 1 d . . .
H17A H 0.0672 1.1582 0.2944 0.105 Uiso 1 1 calc R . .
C18 C -0.0998(13) 1.1248(8) 0.2627(5) 0.089(6) Uani 1 1 d . . .
H18A H -0.1046 1.1790 0.2837 0.107 Uiso 1 1 calc R . .
C19 C -0.1972(9) 1.0571(6) 0.2251(4) 0.085(3) Uani 1 1 d . . .
H19A H -0.2638 1.0680 0.2169 0.102 Uiso 1 1 calc R . .
C20 C -0.1934(10) 0.9690(6) 0.1990(4) 0.046(4) Uani 1 1 d . . .
C21 C -0.2911(7) 0.8854(6) 0.1680(4) 0.038(3) Uani 1 1 d . . .
C22 C -0.4088(9) 0.8823(8) 0.1707(6) 0.066(4) Uani 1 1 d . . .
H22A H -0.4221 0.9349 0.1869 0.079 Uiso 1 1 calc R . .
C23 C -0.4966(9) 0.8022(9) 0.1495(5) 0.080(5) Uani 1 1 d . . .
H23A H -0.5719 0.7982 0.1533 0.096 Uiso 1 1 calc R . .
C24 C -0.4783(9) 0.7214(9) 0.1207(5) 0.071(5) Uani 1 1 d . . .
H24A H -0.5413 0.6662 0.1051 0.085 Uiso 1 1 calc R . .
C25 C -0.3647(8) 0.7264(6) 0.1164(4) 0.042(3) Uani 1 1 d . . .
C26 C -0.3328(9) 0.6533(8) 0.0913(4) 0.052(4) Uani 1 1 d . . .
C27 C -0.4053(9) 0.5605(7) 0.0773(4) 0.051(4) Uani 1 1 d . . .
H27A H -0.4792 0.5462 0.0871 0.061 Uiso 1 1 calc R . .
C28 C -0.3755(9) 0.4922(7) 0.0512(5) 0.060(4) Uani 1 1 d . . .
H28A H -0.4271 0.4321 0.0419 0.072 Uiso 1 1 calc R . .
C29 C -0.2620(10) 0.5148(6) 0.0382(4) 0.054(4) Uani 1 1 d . . .
H29A H -0.2379 0.4698 0.0180 0.065 Uiso 1 1 calc R . .
C30 C -0.1888(9) 0.6033(6) 0.0556(5) 0.049(4) Uani 1 1 d . . .
H30A H -0.1121 0.6161 0.0501 0.059 Uiso 1 1 calc R . .
C31 C -0.2494(10) 0.8049(7) 0.2795(5) 0.065(4) Uani 1 1 d . . .
H31A H -0.1851 0.8596 0.2905 0.078 Uiso 1 1 calc R . .
C32 C -0.3566(8) 0.8060(6) 0.2844(5) 0.050(3) Uani 1 1 d . . .
H32A H -0.3654 0.8609 0.2991 0.061 Uiso 1 1 calc R . .
C33 C -0.4480(9) 0.7292(7) 0.2683(5) 0.054(4) Uani 1 1 d . . .
H33A H -0.5218 0.7293 0.2722 0.065 Uiso 1 1 calc R . .
C34 C -0.4338(9) 0.6458(7) 0.2450(5) 0.061(4) Uani 1 1 d . . .
H34A H -0.4966 0.5901 0.2334 0.073 Uiso 1 1 calc R . .
C35 C -0.3232(8) 0.6519(7) 0.2406(5) 0.053(4) Uani 1 1 d . . .
C36 C -0.3053(8) 0.5631(6) 0.2159(4) 0.042(3) Uani 1 1 d . . .
C37 C -0.3859(8) 0.4758(6) 0.2075(5) 0.053(4) Uani 1 1 d . . .
H37A H -0.4549 0.4679 0.2220 0.063 Uiso 1 1 calc R . .
C38 C -0.3655(9) 0.4030(6) 0.1790(4) 0.051(3) Uani 1 1 d . . .
H38A H -0.4227 0.3453 0.1717 0.061 Uiso 1 1 calc R . .
C39 C -0.2693(9) 0.4113(7) 0.1616(5) 0.063(4) Uani 1 1 d . . .
H39A H -0.2556 0.3597 0.1432 0.076 Uiso 1 1 calc R . .
C40 C -0.1837(8) 0.4978(6) 0.1699(4) 0.045(3) Uani 1 1 d . . .
C41 C -0.0717(7) 0.5197(6) 0.1447(5) 0.050(3) Uani 1 1 d . . .
C42 C -0.0503(9) 0.4508(7) 0.1003(5) 0.060(4) Uani 1 1 d . . .
H42A H -0.1021 0.3904 0.0886 0.072 Uiso 1 1 calc R . .
C43 C 0.0406(9) 0.4749(9) 0.0781(7) 0.097(6) Uani 1 1 d . . .
H43A H 0.0565 0.4290 0.0528 0.117 Uiso 1 1 calc R . .
C44 C 0.1153(12) 0.5596(8) 0.0875(4) 0.077(5) Uani 1 1 d . . .
H44A H 0.1756 0.5754 0.0669 0.092 Uiso 1 1 calc R . .
C45 C 0.0919(9) 0.6256(8) 0.1342(5) 0.060(4) Uani 1 1 d . . .
H45A H 0.1441 0.6857 0.1442 0.072 Uiso 1 1 calc R . .
C46 C -0.2565(7) 0.6927(7) 0.3906(4) 0.047(3) Uani 1 1 d . . .
H46A H -0.1906 0.7457 0.3978 0.057 Uiso 1 1 calc R . .
C47 C -0.3592(12) 0.7017(7) 0.4000(6) 0.084(5) Uani 1 1 d . . .
H47A H -0.3625 0.7590 0.4124 0.101 Uiso 1 1 calc R . .
C48 C -0.4587(8) 0.6241(6) 0.3909(5) 0.054(3) Uani 1 1 d . . .
H48A H -0.5287 0.6285 0.3991 0.065 Uiso 1 1 calc R . .
C49 C -0.4516(9) 0.5348(7) 0.3680(4) 0.054(4) Uani 1 1 d . . .
H49A H -0.5158 0.4802 0.3588 0.065 Uiso 1 1 calc R . .
C50 C -0.3405(7) 0.5397(6) 0.3615(4) 0.042(3) Uani 1 1 d . . .
C51 C -0.3260(8) 0.4515(7) 0.3350(4) 0.041(3) Uani 1 1 d . . .
C52 C -0.4103(8) 0.3679(6) 0.3299(4) 0.044(3) Uani 1 1 d . . .
H52A H -0.4775 0.3640 0.3455 0.053 Uiso 1 1 calc R . .
C53 C -0.3924(8) 0.2845(6) 0.2992(5) 0.051(3) Uani 1 1 d . . .
H53A H -0.4492 0.2269 0.2931 0.061 Uiso 1 1 calc R . .
C54 C -0.2931(9) 0.2953(6) 0.2811(5) 0.048(4) Uani 1 1 d . . .
H54A H -0.2800 0.2437 0.2621 0.057 Uiso 1 1 calc R . .
C55 C -0.2037(8) 0.3822(5) 0.2890(4) 0.034(3) Uani 1 1 d . . .
C56 C -0.0935(7) 0.4002(6) 0.2681(4) 0.031(3) Uani 1 1 d . . .
C57 C -0.0743(8) 0.3373(6) 0.2264(5) 0.050(4) Uani 1 1 d . . .
H57A H -0.1317 0.2792 0.2107 0.059 Uiso 1 1 calc R . .
C58 C 0.0332(9) 0.3594(7) 0.2064(5) 0.067(4) Uani 1 1 d . . .
H58A H 0.0477 0.3171 0.1772 0.080 Uiso 1 1 calc R . .
C59 C 0.1138(8) 0.4441(7) 0.2311(5) 0.047(4) Uani 1 1 d . . .
H59A H 0.1861 0.4591 0.2196 0.057 Uiso 1 1 calc R . .
C60 C 0.0923(7) 0.5137(6) 0.2754(4) 0.040(3) Uani 1 1 d . . .
H60A H 0.1456 0.5734 0.2904 0.047 Uiso 1 1 calc R . .
C61 C 0.0478(11) 0.8183(8) 0.4660(5) 0.070(5) Uani 1 1 d . . .
H61A H 0.0976 0.8243 0.4391 0.084 Uiso 1 1 calc R . .
C62 C 0.0584(13) 0.8960(9) 0.5061(6) 0.087(6) Uani 1 1 d . . .
H62A H 0.1134 0.9506 0.5052 0.104 Uiso 1 1 calc R . .
C63 C -0.0099(17) 0.8970(9) 0.5487(8) 0.134(8) Uani 1 1 d . . .
H63A H -0.0020 0.9499 0.5774 0.160 Uiso 1 1 calc R . .
C64 C -0.0951(11) 0.8082(7) 0.5447(7) 0.143(5) Uani 1 1 d . . .
H64A H -0.1494 0.8017 0.5694 0.172 Uiso 1 1 calc R . .
C65 C -0.0925(11) 0.7314(7) 0.5016(5) 0.067(5) Uani 1 1 d . . .
C66 C -0.1624(9) 0.6390(8) 0.4951(4) 0.065(4) Uani 1 1 d . . .
C67 C -0.2667(10) 0.6177(8) 0.5218(6) 0.111(4) Uani 1 1 d . . .
H67A H -0.2922 0.6630 0.5401 0.134 Uiso 1 1 calc R . .
C68 C -0.3249(11) 0.5304(9) 0.5191(6) 0.100(6) Uani 1 1 d . . .
H68A H -0.3892 0.5150 0.5372 0.121 Uiso 1 1 calc R . .
C69 C -0.2850(10) 0.4590(9) 0.4867(5) 0.071(5) Uani 1 1 d . . .
H69A H -0.3267 0.3983 0.4830 0.086 Uiso 1 1 calc R . .
C70 C -0.1900(7) 0.4821(6) 0.4632(4) 0.036(3) Uani 1 1 d . . .
C71 C -0.1403(8) 0.4197(6) 0.4348(5) 0.045(3) Uani 1 1 d . . .
C72 C -0.1730(10) 0.3344(7) 0.4312(5) 0.062(4) Uani 1 1 d . . .
H72A H -0.2397 0.3094 0.4458 0.074 Uiso 1 1 calc R . .
C73 C -0.1187(8) 0.2784(6) 0.4078(5) 0.049(4) Uani 1 1 d . . .
H73A H -0.1478 0.2168 0.4041 0.059 Uiso 1 1 calc R . .
C74 C -0.0166(8) 0.3210(5) 0.3902(4) 0.034(3) Uani 1 1 d . . .
H74A H 0.0294 0.2883 0.3777 0.041 Uiso 1 1 calc R . .
C75 C 0.0203(9) 0.4106(6) 0.3904(4) 0.044(3) Uani 1 1 d . . .
H75A H 0.0874 0.4344 0.3758 0.053 Uiso 1 1 calc R . .
C76 C -0.6340(12) 0.7827(8) 0.0257(6) 0.087(5) Uani 1 1 d . . .
C77 C -0.6581(10) 0.7093(6) 0.0091(6) 0.068(5) Uani 1 1 d . . .
H77A H -0.5930 0.6947 0.0195 0.103 Uiso 1 1 calc R . .
H77B H -0.6798 0.6891 -0.0324 0.103 Uiso 1 1 calc R . .
H77C H -0.7228 0.6794 0.0256 0.103 Uiso 1 1 calc R . .
C78 C -0.5725(10) 0.2192(10) 0.4321(7) 0.107(6) Uani 1 1 d . . .
C79 C -0.6568(15) 0.1260(10) 0.3773(9) 0.150(10) Uani 1 1 d . . .
H79A H -0.6738 0.0733 0.3899 0.224 Uiso 1 1 calc R . .
H79B H -0.6164 0.1198 0.3451 0.224 Uiso 1 1 calc R . .
H79C H -0.7282 0.1317 0.3657 0.224 Uiso 1 1 calc R . .

loop_
_atom_site_aniso_label
_atom_site_aniso_U_11
_atom_site_aniso_U_22
_atom_site_aniso_U_33
_atom_site_aniso_U_23
_atom_site_aniso_U_13
_atom_site_aniso_U_12
U1 0.03235(15) 0.02479(14) 0.03475(19) 0.00825(13) 0.00491(14) 0.01217(11)
U2 0.04280(17) 0.03190(15) 0.0342(2) 0.00917(14) 0.00414(15) 0.01698(13)
U3 0.04312(17) 0.03270(16) 0.0331(2) 0.00827(15) 0.00374(15) 0.01605(13)
I8A 0.0254(7) 0.0507(9) 0.0424(9) 0.0123(8) 0.0057(7) 0.0025(7)
I8C 0.087(3) 0.141(3) 0.220(5) 0.087(3) -0.054(3) -0.021(3)
I8B 0.0662(18) 0.121(3) 0.087(2) 0.048(2) 0.0161(17) 0.0208(18)
I1 0.0903(5) 0.0762(5) 0.0889(7) 0.0294(5) 0.0194(5) 0.0304(4)
I2 0.1026(6) 0.0553(4) 0.0670(6) 0.0037(4) 0.0036(5) 0.0266(4)
I3 0.0612(4) 0.0949(5) 0.0984(6) 0.0478(4) 0.0128(4) 0.0324(4)
I4 0.0840(5) 0.0907(5) 0.0849(7) 0.0322(5) 0.0058(5) 0.0300(4)
I5 0.0424(3) 0.0426(3) 0.0461(4) 0.0028(3) -0.0009(3) 0.0128(3)
I6 0.0650(5) 0.0556(4) 0.0997(7) 0.0104(5) -0.0067(5) 0.0159(4)
I7 0.0380(3) 0.0519(3) 0.0480(4) 0.0155(3) 0.0112(3) 0.0146(3)
O1 0.048(3) 0.026(3) 0.014(3) 0.001(2) 0.006(2) 0.012(2)
O1W 0.047(4) 0.049(5) 0.096(7) 0.010(5) 0.002(4) -0.014(4)
O2 0.047(3) 0.044(3) 0.042(4) 0.011(3) 0.009(3) 0.025(2)
N1 0.024(3) 0.027(3) 0.059(6) 0.006(4) -0.017(4) 0.006(3)
N2 0.036(4) 0.021(3) 0.030(4) 0.010(3) -0.003(3) 0.000(3)
N3 0.052(4) 0.016(3) 0.024(4) 0.005(3) 0.001(3) 0.009(3)
N4 0.045(4) 0.022(3) 0.061(6) 0.005(4) 0.002(4) 0.015(3)
N5 0.025(3) 0.038(3) 0.064(5) 0.029(3) 0.014(3) 0.021(2)
N6 0.055(4) 0.037(4) 0.014(4) 0.006(3) -0.010(3) 0.010(3)
N7 0.032(3) 0.041(3) 0.075(6) 0.026(4) 0.003(4) 0.022(3)
N8 0.057(5) 0.046(4) 0.021(4) 0.012(3) -0.010(4) 0.013(3)
N9 0.061(5) 0.068(5) 0.037(5) 0.000(4) -0.012(4) 0.028(4)
N10 0.053(4) 0.060(4) 0.030(4) 0.010(4) 0.015(3) 0.035(3)
N11 0.022(3) 0.029(3) 0.040(4) 0.012(3) -0.002(3) 0.001(3)
N12 0.032(3) 0.064(4) 0.032(4) 0.030(3) 0.020(3) 0.034(3)
N13 0.103(6) 0.031(4) 0.022(5) -0.003(3) 0.005(4) 0.029(4)
N14 0.036(4) 0.047(4) 0.042(5) 0.014(4) 0.007(4) 0.012(3)
N15 0.050(4) 0.033(3) 0.039(5) 0.018(3) 0.002(4) 0.012(3)
N16 0.204(12) 0.040(6) 0.084(8) 0.007(6) -0.068(8) 0.018(7)
N17 0.115(9) 0.090(9) 0.176(15) -0.028(10) 0.041(9) 0.019(8)
C1 0.032(5) 0.042(5) 0.062(7) 0.011(5) 0.007(5) 0.007(4)
C2 0.044(5) 0.034(4) 0.053(6) 0.004(4) 0.021(4) 0.018(4)
C3 0.040(5) 0.084(6) 0.067(7) 0.039(5) 0.019(5) 0.034(4)
C4 0.034(5) 0.042(5) 0.036(5) 0.018(4) 0.010(4) -0.003(4)
C5 0.057(5) 0.046(5) 0.016(5) 0.006(4) 0.002(4) 0.026(4)
C6 0.028(4) 0.007(3) 0.056(6) 0.006(4) 0.001(4) 0.009(3)
C7 0.031(4) 0.040(5) 0.030(5) -0.009(5) 0.015(4) -0.004(4)
C8 0.076(5) 0.055(4) 0.054(6) 0.022(4) 0.034(4) 0.054(3)
C9 0.028(4) 0.045(5) 0.087(7) 0.044(4) 0.013(5) 0.009(4)
C10 0.048(5) 0.048(5) 0.020(5) 0.008(4) 0.006(4) 0.020(4)
C11 0.020(3) 0.034(4) 0.049(5) 0.024(4) 0.018(3) 0.016(3)
C12 0.050(5) 0.021(4) 0.034(6) -0.012(4) -0.010(5) 0.006(4)
C13 0.044(5) 0.055(5) 0.067(8) 0.012(5) 0.003(5) 0.031(4)
C14 0.022(4) 0.038(5) 0.036(6) 0.007(4) -0.002(4) -0.011(4)
C15 0.032(5) 0.012(4) 0.082(8) 0.014(4) 0.003(5) 0.002(3)
C16 0.063(6) 0.024(5) 0.071(7) -0.003(5) 0.037(5) -0.014(5)
C17 0.068(8) 0.075(8) 0.092(9) 0.044(7) 0.007(7) -0.017(7)
C18 0.135(10) 0.058(7) 0.036(8) -0.033(6) -0.032(7) 0.036(6)
C19 0.186(5) 0.128(4) 0.023(5) 0.025(4) 0.030(5) 0.151(3)
C20 0.095(7) 0.019(4) 0.016(5) 0.006(4) 0.015(5) 0.013(4)
C21 0.043(4) 0.048(4) 0.046(5) 0.033(4) 0.027(4) 0.026(3)
C22 0.054(6) 0.059(6) 0.095(8) 0.045(6) 0.029(6) 0.015(5)
C23 0.047(5) 0.139(9) 0.069(8) 0.025(7) 0.035(5) 0.055(5)
C24 0.028(5) 0.121(9) 0.046(6) 0.049(6) -0.009(5) -0.008(6)
C25 0.043(5) 0.039(5) 0.037(6) 0.005(4) 0.009(4) 0.014(4)
C26 0.045(6) 0.064(7) 0.019(5) 0.007(5) -0.021(5) -0.002(5)
C27 0.040(5) 0.065(7) 0.023(5) 0.010(5) -0.007(4) -0.002(5)
C28 0.053(6) 0.037(5) 0.076(8) 0.019(5) -0.007(6) 0.004(5)
C29 0.093(7) 0.029(4) 0.031(6) 0.010(4) -0.025(5) 0.017(4)
C30 0.054(6) 0.039(5) 0.051(6) 0.022(4) -0.002(5) 0.011(4)
C31 0.098(7) 0.055(5) 0.067(7) 0.036(5) 0.013(6) 0.045(4)
C32 0.077(5) 0.038(4) 0.063(7) 0.014(4) 0.024(5) 0.053(3)
C33 0.044(5) 0.073(6) 0.048(6) 0.033(5) 0.018(5) 0.013(5)
C34 0.066(6) 0.055(6) 0.049(7) -0.003(5) -0.017(6) 0.028(4)
C35 0.038(5) 0.045(5) 0.049(7) -0.018(5) -0.027(5) 0.013(4)
C36 0.060(5) 0.056(5) 0.019(5) 0.018(4) 0.011(4) 0.028(4)
C37 0.028(4) 0.026(4) 0.108(9) 0.025(5) 0.023(5) 0.008(3)
C38 0.064(6) 0.061(5) 0.038(5) 0.037(4) -0.012(5) 0.022(4)
C39 0.054(6) 0.038(5) 0.063(8) -0.016(6) -0.041(6) 0.010(4)
C40 0.058(5) 0.038(5) 0.032(6) 0.002(4) -0.013(5) 0.023(4)
C41 0.051(4) 0.076(4) 0.051(6) 0.033(4) -0.002(4) 0.050(3)
C42 0.064(6) 0.049(5) 0.055(8) -0.004(5) -0.027(5) 0.029(4)
C43 0.066(6) 0.128(8) 0.124(11) 0.026(8) 0.050(6) 0.073(5)
C44 0.128(8) 0.113(8) 0.011(5) 0.027(5) 0.027(5) 0.063(6)
C45 0.055(6) 0.069(6) 0.054(7) 0.009(6) 0.011(5) 0.029(5)
C46 0.045(4) 0.071(5) 0.048(6) 0.022(5) 0.033(4) 0.040(4)
C47 0.150(9) 0.052(5) 0.075(9) 0.016(6) 0.026(7) 0.068(5)
C48 0.056(4) 0.066(4) 0.063(7) 0.017(5) 0.004(5) 0.055(3)
C49 0.070(6) 0.069(6) 0.039(6) 0.035(4) 0.010(5) 0.029(5)
C50 0.047(4) 0.053(4) 0.042(6) 0.021(4) 0.006(4) 0.036(3)
C51 0.043(5) 0.055(5) 0.024(5) 0.014(4) -0.004(4) 0.018(4)
C52 0.026(4) 0.051(5) 0.055(6) 0.028(5) 0.018(4) 0.005(4)
C53 0.038(5) 0.040(4) 0.090(7) 0.050(4) 0.022(5) 0.009(4)
C54 0.072(6) 0.001(4) 0.047(6) -0.001(4) -0.017(5) -0.001(4)
C55 0.051(4) 0.024(4) 0.036(5) 0.016(3) 0.006(4) 0.021(3)
C56 0.030(4) 0.025(4) 0.034(5) 0.009(4) -0.005(4) 0.006(3)
C57 0.049(4) 0.048(5) 0.062(7) 0.008(5) 0.024(4) 0.035(3)
C58 0.076(6) 0.070(5) 0.041(7) -0.023(5) -0.032(5) 0.050(4)
C59 0.031(4) 0.066(6) 0.040(6) 0.004(5) -0.003(4) 0.025(4)
C60 0.037(4) 0.046(4) 0.050(6) 0.026(4) 0.008(4) 0.025(3)
C61 0.092(8) 0.051(6) 0.042(7) -0.018(6) -0.011(6) 0.026(5)
C62 0.111(10) 0.076(8) 0.066(8) 0.041(6) -0.003(8) 0.015(7)
C63 0.245(16) 0.028(6) 0.112(14) -0.005(8) 0.039(13) 0.052(7)
C64 0.266(7) 0.128(5) 0.070(10) -0.036(6) -0.045(7) 0.180(4)
C65 0.111(8) 0.042(5) 0.037(7) 0.007(5) -0.007(6) 0.027(5)
C66 0.105(6) 0.111(7) 0.009(5) 0.015(5) 0.019(4) 0.076(5)
C67 0.167(6) 0.179(6) 0.056(8) 0.020(6) 0.002(6) 0.161(4)
C68 0.115(7) 0.145(8) 0.096(10) 0.045(8) 0.062(6) 0.100(6)
C69 0.048(6) 0.099(8) 0.061(7) 0.046(6) -0.008(6) 0.007(6)
C70 0.029(4) 0.061(5) 0.021(4) 0.025(4) 0.013(3) 0.010(4)
C71 0.055(5) 0.035(4) 0.052(6) 0.019(4) 0.009(5) 0.023(4)
C72 0.057(6) 0.059(6) 0.079(7) 0.052(5) 0.025(5) 0.008(5)
C73 0.055(5) 0.031(4) 0.063(7) 0.009(5) 0.001(5) 0.025(3)
C74 0.054(5) 0.013(4) 0.023(5) -0.004(3) -0.021(4) 0.009(3)
C75 0.070(5) 0.031(4) 0.034(6) 0.003(4) 0.005(5) 0.028(4)
C76 0.132(8) 0.095(7) 0.059(8) 0.025(6) 0.008(7) 0.075(5)
C77 0.083(7) 0.026(4) 0.102(9) 0.039(5) 0.006(7) 0.015(4)
C78 0.075(6) 0.132(9) 0.173(12) 0.080(9) 0.085(6) 0.073(6)
C79 0.131(13) 0.067(10) 0.21(2) 0.004(12) 0.065(13) 0.020(9)

loop_
_atom_type_symbol
_atom_type_description
_atom_type_scat_dispersion_real
_atom_type_scat_dispersion_imag
_atom_type_scat_source
C C 0.0033 0.0016 'International Tables Vol C Tables 4.2.6.8 and 6.1.1.4'
H H 0.0000 0.0000 'International Tables Vol C Tables 4.2.6.8 and 6.1.1.4'
N N 0.0061 0.0033 'International Tables Vol C Tables 4.2.6.8 and 6.1.1.4'
I I -0.4742 1.8119 'International Tables Vol C Tables 4.2.6.8 and 6.1.1.4'
U U -9.6767 9.6646 'International Tables Vol C Tables 4.2.6.8 and 6.1.1.4'
O O 0.0106 0.0060 'International Tables Vol C Tables 4.2.6.8 and 6.1.1.4'

loop_
_geom_angle_atom_site_label_1
_geom_angle_atom_site_label_2
_geom_angle_atom_site_label_3
_geom_angle
_geom_angle_site_symmetry_1
_geom_angle_site_symmetry_3
_geom_angle_publ_flag
O1 U1 N4 88.2(3) . . ?
O1 U1 N5 93.4(3) . . ?
N4 U1 N5 65.2(2) . . ?
O1 U1 N6 78.6(2) . . ?
N4 U1 N6 124.7(3) . . ?
N5 U1 N6 62.3(3) . . ?
O1 U1 N3 158.0(2) . . ?
N4 U1 N3 98.0(3) . . ?
N5 U1 N3 70.5(3) . . ?
N6 U1 N3 80.6(2) . . ?
O1 U1 N1 81.3(3) . . ?
N4 U1 N1 77.7(2) . . ?
N5 U1 N1 142.7(2) . . ?
N6 U1 N1 149.0(3) . . ?
N3 U1 N1 120.6(3) . . ?
O1 U1 N2 140.5(2) . . ?
N4 U1 N2 70.7(3) . . ?
N5 U1 N2 106.4(3) . . ?
N6 U1 N2 140.9(2) . . ?
N3 U1 N2 60.8(2) . . ?
N1 U1 N2 62.2(3) . . ?
O1 U1 I1 97.96(18) . . ?
N4 U1 I1 150.76(17) . . ?
N5 U1 I1 142.00(16) . . ?
N6 U1 I1 84.58(19) . . ?
N3 U1 I1 86.95(18) . . ?
N1 U1 I1 75.11(19) . . ?
N2 U1 I1 87.19(18) . . ?
O2 U2 O1 173.6(3) . . ?
O2 U2 N9 106.4(3) . . ?
O1 U2 N9 78.6(3) . . ?
O2 U2 N8 82.0(2) . . ?
O1 U2 N8 96.7(2) . . ?
N9 U2 N8 65.2(3) . . ?
O2 U2 N7 88.0(3) . . ?
O1 U2 N7 85.8(3) . . ?
N9 U2 N7 122.0(2) . . ?
N8 U2 N7 61.8(3) . . ?
O2 U2 I2 88.71(16) . . ?
O1 U2 I2 88.74(14) . . ?
N9 U2 I2 149.53(19) . . ?
N8 U2 I2 144.6(2) . . ?
N7 U2 I2 83.95(15) . . ?
O2 U2 I3 85.80(17) . . ?
O1 U2 I3 99.58(16) . . ?
N9 U2 I3 74.74(19) . . ?
N8 U2 I3 132.4(2) . . ?
N7 U2 I3 163.23(16) . . ?
I2 U2 I3 80.34(5) . . ?
O2 U3 N13 92.3(3) . . ?
O2 U3 N15 153.9(3) . . ?
N13 U3 N15 113.0(3) . . ?
O2 U3 N14 144.6(3) . . ?
N13 U3 N14 63.2(3) . . ?
N15 U3 N14 59.2(3) . . ?
O2 U3 N11 95.5(2) . . ?
N13 U3 N11 131.7(3) . . ?
N15 U3 N11 72.7(2) . . ?
N14 U3 N11 84.7(2) . . ?
O2 U3 N12 81.6(3) . . ?
N13 U3 N12 165.0(2) . . ?
N15 U3 N12 72.4(3) . . ?
N14 U3 N12 128.0(3) . . ?
N11 U3 N12 62.9(2) . . ?
O2 U3 N10 78.5(3) . . ?
N13 U3 N10 73.7(3) . . ?
N15 U3 N10 113.5(3) . . ?
N14 U3 N10 70.5(3) . . ?
N11 U3 N10 61.6(2) . . ?
N12 U3 N10 118.0(2) . . ?
O2 U3 I4 96.16(16) . . ?
N13 U3 I4 82.0(2) . . ?
N15 U3 I4 82.00(17) . . ?
N14 U3 I4 104.51(17) . . ?
N11 U3 I4 143.64(19) . . ?
N12 U3 I4 85.04(14) . . ?
N10 U3 I4 154.75(16) . . ?
U1 O1 U2 169.3(3) . . ?
U2 O2 U3 173.2(3) . . ?
C1 N1 C5 120.5(8) . . ?
C1 N1 U1 118.6(6) . . ?
C5 N1 U1 120.5(6) . . ?
C6 N2 C10 121.7(8) . . ?
C6 N2 U1 119.6(7) . . ?
C10 N2 U1 117.7(5) . . ?
C11 N3 C15 116.1(8) . . ?
C11 N3 U1 119.1(5) . . ?
C15 N3 U1 120.6(7) . . ?
C16 N4 C20 116.9(9) . . ?
C16 N4 U1 125.6(8) . . ?
C20 N4 U1 116.3(5) . . ?
C21 N5 C25 121.2(8) . . ?
C21 N5 U1 115.4(5) . . ?
C25 N5 U1 123.2(6) . . ?
C30 N6 C26 115.8(8) . . ?
C30 N6 U1 122.3(6) . . ?
C26 N6 U1 121.2(6) . . ?
C35 N7 C31 118.2(9) . . ?
C35 N7 U2 119.7(7) . . ?
C31 N7 U2 121.9(6) . . ?
C36 N8 C40 120.0(8) . . ?
C36 N8 U2 120.5(6) . . ?
C40 N8 U2 116.3(6) . . ?
C45 N9 C41 115.0(9) . . ?
C45 N9 U2 127.1(7) . . ?
C41 N9 U2 117.9(7) . . ?
C46 N10 C50 115.5(8) . . ?
C46 N10 U3 123.4(5) . . ?
C50 N10 U3 119.5(7) . . ?
C51 N11 C55 121.0(7) . . ?
C51 N11 U3 118.5(5) . . ?
C55 N11 U3 116.6(5) . . ?
C56 N12 C60 123.7(8) . . ?
C56 N12 U3 121.4(6) . . ?
C60 N12 U3 114.9(5) . . ?
C61 N13 C65 115.7(10) . . ?
C61 N13 U3 125.1(8) . . ?
C65 N13 U3 119.2(6) . . ?
C66 N14 C70 123.0(9) . . ?
C66 N14 U3 113.3(7) . . ?
C70 N14 U3 115.8(6) . . ?
C75 N15 C71 110.8(8) . . ?
C75 N15 U3 125.1(7) . . ?
C71 N15 U3 118.6(7) . . ?
N1 C1 C2 125.9(10) . . ?
C1 C2 C3 115.9(11) . . ?
C4 C3 C2 119.5(8) . . ?
C3 C4 C5 119.3(10) . . ?
N1 C5 C6 118.5(8) . . ?
N1 C5 C4 118.5(10) . . ?
C6 C5 C4 123.0(9) . . ?
N2 C6 C7 119.0(9) . . ?
N2 C6 C5 118.4(8) . . ?
C7 C6 C5 122.1(7) . . ?
C8 C7 C6 120.2(7) . . ?
C7 C8 C9 119.2(10) . . ?
C10 C9 C8 115.7(10) . . ?
N2 C10 C9 123.9(8) . . ?
N2 C10 C11 118.0(9) . . ?
C9 C10 C11 118.1(9) . . ?
N3 C11 C12 122.5(7) . . ?
N3 C11 C10 113.1(8) . . ?
C12 C11 C10 123.7(9) . . ?
C13 C12 C11 120.9(10) . . ?
C12 C13 C14 118.6(10) . . ?
C15 C14 C13 116.8(8) . . ?
N3 C15 C14 124.7(9) . . ?
N4 C16 C17 129.9(13) . . ?
C18 C17 C16 114.0(10) . . ?
C17 C18 C19 121.3(12) . . ?
C18 C19 C20 118.6(11) . . ?
N4 C20 C19 117.3(8) . . ?
N4 C20 C21 115.7(9) . . ?
C19 C20 C21 126.9(11) . . ?
N5 C21 C20 120.7(9) . . ?
N5 C21 C22 120.4(7) . . ?
C20 C21 C22 118.9(9) . . ?
C23 C22 C21 118.0(12) . . ?
C22 C23 C24 121.7(11) . . ?
C25 C24 C23 119.4(9) . . ?
N5 C25 C24 118.7(10) . . ?
N5 C25 C26 115.4(9) . . ?
C24 C25 C26 125.9(9) . . ?
C25 C26 C27 125.5(10) . . ?
C25 C26 N6 116.7(9) . . ?
C27 C26 N6 117.8(11) . . ?
C28 C27 C26 124.6(11) . . ?
C27 C28 C29 117.0(9) . . ?
C30 C29 C28 118.7(11) . . ?
C29 C30 N6 125.7(11) . . ?
C32 C31 N7 121.6(8) . . ?
C33 C32 C31 119.6(10) . . ?
C32 C33 C34 119.7(11) . . ?
C35 C34 C33 116.3(9) . . ?
N7 C35 C34 124.4(11) . . ?
N7 C35 C36 118.1(9) . . ?
C34 C35 C36 117.3(8) . . ?
N8 C36 C37 119.1(10) . . ?
N8 C36 C35 114.3(8) . . ?
C37 C36 C35 126.6(9) . . ?
C38 C37 C36 120.9(10) . . ?
C39 C38 C37 121.1(9) . . ?
C38 C39 C40 120.5(11) . . ?
N8 C40 C39 118.2(10) . . ?
N8 C40 C41 114.6(8) . . ?
C39 C40 C41 127.0(10) . . ?
N9 C41 C42 119.9(9) . . ?
N9 C41 C40 118.2(9) . . ?
C42 C41 C40 121.7(7) . . ?
C43 C42 C41 118.6(10) . . ?
C42 C43 C44 126.2(14) . . ?
C43 C44 C45 112.5(12) . . ?
N9 C45 C44 127.2(10) . . ?
N10 C46 C47 124.9(8) . . ?
C46 C47 C48 119.0(11) . . ?
C47 C48 C49 118.9(10) . . ?
C50 C49 C48 113.5(8) . . ?
N10 C50 C49 128.2(10) . . ?
N10 C50 C51 114.5(9) . . ?
C49 C50 C51 117.2(8) . . ?
N11 C51 C52 121.3(10) . . ?
N11 C51 C50 115.7(8) . . ?
C52 C51 C50 122.8(9) . . ?
C51 C52 C53 119.1(9) . . ?
C54 C53 C52 117.0(8) . . ?
C53 C54 C55 123.6(9) . . ?
N11 C55 C54 117.2(9) . . ?
N11 C55 C56 115.7(7) . . ?
C54 C55 C56 127.0(9) . . ?
N12 C56 C57 121.5(8) . . ?
N12 C56 C55 116.1(8) . . ?
C57 C56 C55 122.4(7) . . ?
C56 C57 C58 120.0(8) . . ?
C59 C58 C57 117.6(10) . . ?
C58 C59 C60 122.7(9) . . ?
N12 C60 C59 114.3(7) . . ?
N13 C61 C62 128.1(13) . . ?
C61 C62 C63 122.0(13) . . ?
C62 C63 C64 114.2(13) . . ?
C65 C64 C63 117.5(14) . . ?
N13 C65 C66 112.8(10) . . ?
N13 C65 C64 122.3(10) . . ?
C66 C65 C64 124.9(12) . . ?
N14 C66 C65 120.3(11) . . ?
N14 C66 C67 120.0(10) . . ?
C65 C66 C67 119.7(11) . . ?
C68 C67 C66 118.0(12) . . ?
C67 C68 C69 119.4(13) . . ?
C70 C69 C68 120.0(12) . . ?
C69 C70 N14 119.5(10) . . ?
C69 C70 C71 124.2(10) . . ?
N14 C70 C71 116.2(8) . . ?
C72 C71 C70 127.2(11) . . ?
C72 C71 N15 123.5(10) . . ?
C70 C71 N15 109.3(8) . . ?
C71 C72 C73 126.0(11) . . ?
C72 C73 C74 114.0(9) . . ?
C73 C74 C75 122.7(10) . . ?
C74 C75 N15 122.7(9) . . ?
C77 C76 N16 172.5(16) . . ?
N17 C78 C79 166(2) . . ?

loop_
_geom_bond_atom_site_label_1
_geom_bond_atom_site_label_2
_geom_bond_distance
_geom_bond_site_symmetry_2
_geom_bond_publ_flag
U1 O1 2.022(7) . ?
U1 N4 2.545(8) . ?
U1 N5 2.552(7) . ?
U1 N6 2.556(7) . ?
U1 N3 2.584(8) . ?
U1 N1 2.601(6) . ?
U1 N2 2.627(8) . ?
U1 I1 2.9833(15) . ?
U2 O2 2.070(8) . ?
U2 O1 2.162(7) . ?
U2 N9 2.557(9) . ?
U2 N8 2.599(7) . ?
U2 N7 2.651(8) . ?
U2 I2 3.0669(16) . ?
U2 I3 3.1193(12) . ?
U3 O2 2.093(8) . ?
U3 N13 2.545(8) . ?
U3 N15 2.555(9) . ?
U3 N14 2.567(9) . ?
U3 N11 2.568(6) . ?
U3 N12 2.568(7) . ?
U3 N10 2.588(9) . ?
U3 I4 3.0279(15) . ?
I8A I8B 0.528(5) . ?
I8C I8B 0.686(8) . ?
N1 C1 1.315(15) . ?
N1 C5 1.320(13) . ?
N2 C6 1.316(9) . ?
N2 C10 1.326(14) . ?
N3 C11 1.341(12) . ?
N3 C15 1.362(10) . ?
N4 C16 1.229(11) . ?
N4 C20 1.385(15) . ?
N5 C21 1.359(12) . ?
N5 C25 1.384(10) . ?
N6 C30 1.357(14) . ?
N6 C26 1.413(14) . ?
N7 C35 1.272(10) . ?
N7 C31 1.363(14) . ?
N8 C36 1.298(13) . ?
N8 C40 1.393(14) . ?
N9 C45 1.279(15) . ?
N9 C41 1.394(11) . ?
N10 C46 1.332(14) . ?
N10 C50 1.335(10) . ?
N11 C51 1.324(12) . ?
N11 C55 1.405(12) . ?
N12 C56 1.338(9) . ?
N12 C60 1.352(11) . ?
N13 C61 1.237(13) . ?
N13 C65 1.395(16) . ?
N14 C66 1.326(15) . ?
N14 C70 1.394(12) . ?
N15 C75 1.421(14) . ?
N15 C71 1.450(13) . ?
N16 C76 1.491(18) . ?
N17 C78 1.067(17) . ?
C1 C2 1.383(12) . ?
C2 C3 1.401(16) . ?
C3 C4 1.389(17) . ?
C4 C5 1.467(12) . ?
C5 C6 1.436(15) . ?
C6 C7 1.409(13) . ?
C7 C8 1.394(16) . ?
C8 C9 1.418(11) . ?
C9 C10 1.389(15) . ?
C10 C11 1.481(10) . ?
C11 C12 1.368(14) . ?
C12 C13 1.360(11) . ?
C13 C14 1.401(16) . ?
C14 C15 1.372(15) . ?
C16 C17 1.421(18) . ?
C17 C18 1.33(2) . ?
C18 C19 1.383(14) . ?
C19 C20 1.444(14) . ?
C20 C21 1.449(11) . ?
C21 C22 1.454(15) . ?
C22 C23 1.327(14) . ?
C23 C24 1.43(2) . ?
C24 C25 1.400(15) . ?
C25 C26 1.402(16) . ?
C26 C27 1.411(15) . ?
C27 C28 1.325(17) . ?
C28 C29 1.409(16) . ?
C29 C30 1.354(12) . ?
C31 C32 1.353(16) . ?
C32 C33 1.313(12) . ?
C33 C34 1.422(17) . ?
C34 C35 1.358(16) . ?
C35 C36 1.530(16) . ?
C36 C37 1.389(12) . ?
C37 C38 1.336(15) . ?
C38 C39 1.270(16) . ?
C39 C40 1.403(13) . ?
C40 C41 1.525(14) . ?
C41 C42 1.458(15) . ?
C42 C43 1.269(17) . ?
C43 C44 1.328(17) . ?
C44 C45 1.472(17) . ?
C46 C47 1.365(18) . ?
C47 C48 1.388(14) . ?
C48 C49 1.468(15) . ?
C49 C50 1.379(15) . ?
C50 C51 1.507(14) . ?
C51 C52 1.378(13) . ?
C52 C53 1.483(15) . ?
C53 C54 1.308(15) . ?
C54 C55 1.428(11) . ?
C55 C56 1.454(13) . ?
C56 C57 1.345(13) . ?
C57 C58 1.413(15) . ?
C58 C59 1.346(12) . ?
C59 C60 1.464(14) . ?
C61 C62 1.345(18) . ?
C62 C63 1.38(2) . ?
C63 C64 1.451(18) . ?
C64 C65 1.426(17) . ?
C65 C66 1.427(16) . ?
C66 C67 1.464(17) . ?
C67 C68 1.349(19) . ?
C68 C69 1.49(2) . ?
C69 C70 1.326(15) . ?
C70 C71 1.430(15) . ?
C71 C72 1.300(15) . ?
C72 C73 1.358(17) . ?
C73 C74 1.378(14) . ?
C74 C75 1.388(13) . ?
C76 C77 1.092(15) . ?
C78 C79 1.68(2) . ?
